data_7152316
loop_
_publ_author_name
'Xu, Jianfeng'
'Zhu, Shugao'
'Wu, Luling'
'Huang, Xian'

_publ_section_title
;
 Chemoselective synthesis of highly substituted 1,2-allenyl ketones,
 furans, and 2-alkynyl ketones from reaction of lithium selenolates with
 1-(1-alkynyl)cyclopropyl ketones and electrophiles.
;
_journal_issue 18
_journal_name_full 'Organic &amp; biomolecular chemistry'
_journal_page_first 3705
_journal_page_last 3714
_journal_paper_doi 10.1039/c2ob25071c
_journal_volume 10
_journal_year 2012
_chemical_formula_moiety 'C25 H21 I O Se'
_chemical_formula_sum 'C25 H21 I O Se'
_chemical_formula_weight 543.28
_chemical_name_systematic
;
?
;
_space_group_IT_number 14
_symmetry_cell_setting monoclinic
_symmetry_space_group_name_Hall '-P 2yn'
_symmetry_space_group_name_H-M 'P 1 21/n 1'
_atom_sites_solution_hydrogens constr
_atom_sites_solution_primary direct
_atom_sites_solution_secondary difmap
_audit_creation_method SHELXL-97
_cell_angle_alpha 90.00
_cell_angle_beta 106.365(4)
_cell_angle_gamma 90.00
_cell_formula_units_Z 4
_cell_length_a 16.1185(6)
_cell_length_b 5.7251(2)
_cell_length_c 24.3065(9)
_cell_measurement_reflns_used 3569
_cell_measurement_temperature 293(2)
_cell_measurement_theta_max 29.3475
_cell_measurement_theta_min 2.7142
_cell_volume 2152.13(14)
_computing_cell_refinement 'CrysAlis PRO (Oxford Diffraction, 2009)'
_computing_data_collection 'CrysAlis PRO'
_computing_data_reduction 'CrysAlis PRO'
_computing_molecular_graphics 'OLEX2 (Dolomanov et al., 2009)'
_computing_publication_material OLEX2
_computing_structure_refinement 'SHELXL-97 (Sheldrick, 1997)'
_computing_structure_solution 'SHELXS-97 (Sheldrick, 1990)'
_diffrn_ambient_temperature 293(2)
_diffrn_detector_area_resol_mean 10.3592
_diffrn_measured_fraction_theta_full 0.999
_diffrn_measured_fraction_theta_max 0.999
_diffrn_measurement_device_type 'Xcalibur, Atlas, Gemini ultra'
_diffrn_measurement_method '\w scans'
_diffrn_radiation_monochromator graphite
_diffrn_radiation_source 'fine-focus sealed tube'
_diffrn_radiation_type MoK\a
_diffrn_radiation_wavelength 0.71073
_diffrn_reflns_av_R_equivalents 0.0326
_diffrn_reflns_av_sigmaI/netI 0.0424
_diffrn_reflns_limit_h_max 15
_diffrn_reflns_limit_h_min -19
_diffrn_reflns_limit_k_max 6
_diffrn_reflns_limit_k_min -6
_diffrn_reflns_limit_l_max 29
_diffrn_reflns_limit_l_min -24
_diffrn_reflns_number 9508
_diffrn_reflns_theta_full 25.35
_diffrn_reflns_theta_max 25.35
_diffrn_reflns_theta_min 2.72
_exptl_absorpt_coefficient_mu 3.192
_exptl_absorpt_correction_T_max 0.727
_exptl_absorpt_correction_T_min 0.638
_exptl_absorpt_correction_type multi-scan
_exptl_absorpt_process_details
;
CrysAlis PRO (Oxford Diffraction, 2009)
;
_exptl_crystal_colour colorless
_exptl_crystal_density_diffrn 1.677
_exptl_crystal_density_method 'not measured'
_exptl_crystal_description needle
_exptl_crystal_F_000 1064
_exptl_crystal_size_max 0.20
_exptl_crystal_size_mid 0.12
_exptl_crystal_size_min 0.10
_refine_diff_density_max 0.732
_refine_diff_density_min -0.618
_refine_diff_density_rms 0.084
_refine_ls_extinction_method none
_refine_ls_goodness_of_fit_ref 1.039
_refine_ls_matrix_type full
_refine_ls_number_parameters 262
_refine_ls_number_reflns 3928
_refine_ls_number_restraints 187
_refine_ls_restrained_S_all 1.035
_refine_ls_R_factor_all 0.0564
_refine_ls_R_factor_gt 0.0368
_refine_ls_shift/su_max 0.003
_refine_ls_shift/su_mean 0.000
_refine_ls_structure_factor_coef Fsqd
_refine_ls_weighting_details 'calc w=1/[\s^2^(Fo^2^)+(0.0375P)^2^+1.5711P] where P=(Fo^2^+2Fc^2^)/3'
_refine_ls_weighting_scheme calc
_refine_ls_wR_factor_gt 0.0816
_refine_ls_wR_factor_ref 0.0921
_reflns_number_gt 2996
_reflns_number_total 3928
_reflns_threshold_expression >2sigma(I)
_cod_data_source_file c2ob25071c.txt
_cod_data_source_block 101110_jeff_086
_cod_original_cell_volume 2152.12(14)
_cod_original_sg_symbol_H-M 'P 21/n'
_cod_database_code 7152316

loop_
_symmetry_equiv_pos_as_xyz
'x, y, z'
'-x+1/2, y+1/2, -z+1/2'
'-x, -y, -z'
'x-1/2, -y-1/2, z-1/2'

loop_
_atom_site_label
_atom_site_type_symbol
_atom_site_fract_x
_atom_site_fract_y
_atom_site_fract_z
_atom_site_U_iso_or_equiv
_atom_site_adp_type
_atom_site_occupancy
_atom_site_symmetry_multiplicity
_atom_site_calc_flag
_atom_site_refinement_flags
_atom_site_disorder_assembly
_atom_site_disorder_group
I1 I 0.26563(2) -0.14805(6) 0.141077(13) 0.05415(14) Uani 1 1 d . . .
Se1 Se 0.39762(3) -0.07881(10) 0.36117(2) 0.05567(17) Uani 1 1 d . A .
O1 O 0.4627(2) 0.3330(5) 0.13087(12) 0.0443(7) Uani 1 1 d . . .
C1 C 0.3533(4) -0.0856(9) 0.0212(2) 0.0609(14) Uani 1 1 d . . .
H1 H 0.3369 -0.1997 0.0433 0.073 Uiso 1 1 calc R . .
C2 C 0.3422(4) -0.1243(10) -0.0365(2) 0.0753(17) Uani 1 1 d . . .
H2 H 0.3180 -0.2641 -0.0530 0.090 Uiso 1 1 calc R . .
C3 C 0.3661(4) 0.0391(11) -0.0695(2) 0.0707(16) Uani 1 1 d . . .
H3 H 0.3582 0.0115 -0.1083 0.085 Uiso 1 1 calc R . .
C4 C 0.4015(4) 0.2427(11) -0.0456(2) 0.0679(15) Uani 1 1 d . . .
H4 H 0.4178 0.3556 -0.0680 0.081 Uiso 1 1 calc R . .
C5 C 0.4132(3) 0.2824(10) 0.0119(2) 0.0587(14) Uani 1 1 d . . .
H5 H 0.4385 0.4216 0.0280 0.070 Uiso 1 1 calc R . .
C6 C 0.3885(3) 0.1209(8) 0.04622(19) 0.0434(11) Uani 1 1 d . . .
C7 C 0.4003(3) 0.1675(8) 0.10705(18) 0.0431(11) Uani 1 1 d . . .
C8 C 0.3647(3) 0.0945(8) 0.14801(18) 0.0422(11) Uani 1 1 d . . .
C9 C 0.4061(3) 0.2142(8) 0.20053(18) 0.0410(10) Uani 1 1 d . . .
C10 C 0.4661(3) 0.3542(8) 0.18812(18) 0.0421(10) Uani 1 1 d . . .
C11 C 0.5317(3) 0.5162(8) 0.22102(18) 0.0436(11) Uani 1 1 d . . .
C12 C 0.5525(3) 0.7204(8) 0.19670(19) 0.0457(11) Uani 1 1 d . . .
H12 H 0.5231 0.7582 0.1590 0.055 Uiso 1 1 calc R . .
C13 C 0.6159(3) 0.8659(8) 0.2278(2) 0.0495(12) Uani 1 1 d . . .
H13 H 0.6290 1.0007 0.2106 0.059 Uiso 1 1 calc R . .
C14 C 0.6614(3) 0.8185(8) 0.2845(2) 0.0492(12) Uani 1 1 d . . .
C15 C 0.6392(3) 0.6192(8) 0.3084(2) 0.0562(13) Uani 1 1 d . . .
H15 H 0.6678 0.5838 0.3464 0.067 Uiso 1 1 calc R . .
C16 C 0.5756(3) 0.4698(8) 0.2777(2) 0.0522(12) Uani 1 1 d . . .
H16 H 0.5622 0.3364 0.2953 0.063 Uiso 1 1 calc R . .
C17 C 0.7318(4) 0.9770(10) 0.3177(3) 0.0737(16) Uani 1 1 d . . .
H17B H 0.7277 0.9930 0.3562 0.111 Uiso 1 1 calc R . .
H17A H 0.7257 1.1276 0.2997 0.111 Uiso 1 1 calc R . .
H17C H 0.7870 0.9119 0.3186 0.111 Uiso 1 1 calc R . .
C18 C 0.3856(3) 0.1912(8) 0.25650(18) 0.0455(11) Uani 1 1 d . . .
H18A H 0.3234 0.1967 0.2499 0.055 Uiso 1 1 calc R . .
H18B H 0.4105 0.3220 0.2809 0.055 Uiso 1 1 calc R . .
C19 C 0.4204(3) -0.0366(8) 0.28700(18) 0.0502(12) Uani 1 1 d . . .
H19B H 0.4824 -0.0420 0.2927 0.060 Uiso 1 1 calc R . .
H19A H 0.3950 -0.1662 0.2623 0.060 Uiso 1 1 calc R . .
C20 C 0.4995(3) 0.0567(8) 0.40975(19) 0.0557(12) Uani 1 1 d DU . .
C21 C 0.4921(6) 0.2185(14) 0.4508(3) 0.072(2) Uani 0.514(4) 1 d PDU A 1
H21 H 0.4377 0.2683 0.4520 0.087 Uiso 0.514(4) 1 calc PRU A 1
C22 C 0.5658(5) 0.3060(19) 0.4900(5) 0.100(3) Uani 0.514(4) 1 d PDU A 1
H22 H 0.5612 0.4150 0.5174 0.120 Uiso 0.514(4) 1 calc PRU A 1
C23 C 0.6463(5) 0.2278(14) 0.4877(3) 0.122(3) Uani 1 1 d DU . .
H23A H 0.6846 0.2837 0.5212 0.146 Uiso 0.486(4) 1 calc PRU A 2
H23 H 0.6943 0.2665 0.5178 0.146 Uiso 0.514(4) 1 calc PRU A 1
C24 C 0.6596(8) 0.095(2) 0.4430(5) 0.118(4) Uiso 0.514(4) 1 d PDU A 1
H24 H 0.7134 0.0719 0.4369 0.142 Uiso 0.514(4) 1 calc PRU A 1
C25 C 0.5829(4) 0.002(2) 0.4085(5) 0.087(3) Uani 0.514(4) 1 d PDU A 1
H25 H 0.5880 -0.1085 0.3817 0.104 Uiso 0.514(4) 1 calc PRU A 1
C24A C 0.6340(9) -0.0097(15) 0.4763(6) 0.118(4) Uiso 0.486(4) 1 d PDU A 2
H24A H 0.6786 -0.1109 0.4941 0.142 Uiso 0.486(4) 1 calc PRU A 2
C25A C 0.5592(7) -0.1056(18) 0.4401(5) 0.087(3) Uani 0.486(4) 1 d PDU A 2
H25A H 0.5498 -0.2658 0.4365 0.104 Uiso 0.486(4) 1 calc PRU A 2
C21A C 0.5203(7) 0.2922(10) 0.4099(5) 0.072(2) Uani 0.486(4) 1 d PDU A 2
H21A H 0.4820 0.3949 0.3858 0.087 Uiso 0.486(4) 1 calc PRU A 2
C22A C 0.5978(7) 0.3761(19) 0.4456(4) 0.100(3) Uani 0.486(4) 1 d PDU A 2
H22A H 0.6165 0.5269 0.4414 0.120 Uiso 0.486(4) 1 calc PRU A 2

loop_
_atom_site_aniso_label
_atom_site_aniso_U_11
_atom_site_aniso_U_22
_atom_site_aniso_U_33
_atom_site_aniso_U_23
_atom_site_aniso_U_13
_atom_site_aniso_U_12
I1 0.0406(2) 0.0694(2) 0.0493(2) 0.00306(16) 0.00758(14) -0.00894(15)
Se1 0.0526(3) 0.0695(4) 0.0452(3) 0.0077(2) 0.0144(2) -0.0068(3)
O1 0.0467(19) 0.0488(18) 0.0359(16) -0.0006(14) 0.0090(14) -0.0050(15)
C1 0.079(4) 0.057(3) 0.050(3) -0.006(3) 0.022(3) -0.011(3)
C2 0.099(5) 0.068(4) 0.057(3) -0.019(3) 0.018(3) -0.025(3)
C3 0.075(4) 0.096(4) 0.042(3) -0.015(3) 0.018(3) -0.014(3)
C4 0.082(4) 0.082(4) 0.045(3) 0.002(3) 0.026(3) -0.022(3)
C5 0.060(4) 0.067(3) 0.047(3) -0.005(3) 0.012(3) -0.014(3)
C6 0.033(2) 0.053(3) 0.041(2) 0.001(2) 0.006(2) 0.002(2)
C7 0.036(3) 0.050(3) 0.039(2) -0.001(2) 0.004(2) 0.001(2)
C8 0.035(3) 0.051(3) 0.037(2) 0.003(2) 0.006(2) 0.001(2)
C9 0.036(3) 0.046(3) 0.040(2) 0.000(2) 0.009(2) 0.008(2)
C10 0.043(3) 0.046(3) 0.035(2) -0.001(2) 0.007(2) 0.006(2)
C11 0.043(3) 0.046(3) 0.041(2) -0.003(2) 0.011(2) 0.005(2)
C12 0.048(3) 0.050(3) 0.041(2) -0.002(2) 0.015(2) 0.003(2)
C13 0.054(3) 0.044(3) 0.056(3) -0.003(2) 0.025(3) -0.001(2)
C14 0.044(3) 0.047(3) 0.053(3) -0.009(2) 0.007(2) -0.003(2)
C15 0.060(3) 0.051(3) 0.044(3) 0.000(2) -0.007(2) 0.001(3)
C16 0.054(3) 0.048(3) 0.049(3) 0.005(2) 0.005(2) -0.006(2)
C17 0.064(4) 0.065(3) 0.082(4) -0.003(3) 0.003(3) -0.014(3)
C18 0.043(3) 0.055(3) 0.039(2) -0.003(2) 0.011(2) 0.002(2)
C19 0.054(3) 0.056(3) 0.040(2) -0.001(2) 0.011(2) 0.005(2)
C20 0.055(3) 0.069(3) 0.040(2) 0.008(2) 0.008(2) 0.003(2)
C21 0.079(5) 0.067(4) 0.064(5) -0.007(4) 0.009(4) -0.003(4)
C22 0.113(6) 0.103(7) 0.071(5) -0.006(5) 0.006(5) -0.034(5)
C23 0.075(4) 0.159(7) 0.111(5) 0.009(5) -0.007(4) -0.046(5)
C25 0.067(5) 0.099(6) 0.087(6) 0.000(4) 0.010(4) 0.012(4)
C25A 0.067(5) 0.099(6) 0.087(6) 0.000(4) 0.010(4) 0.012(4)
C21A 0.079(5) 0.067(4) 0.064(5) -0.007(4) 0.009(4) -0.003(4)
C22A 0.113(6) 0.103(7) 0.071(5) -0.006(5) 0.006(5) -0.034(5)

loop_
_atom_type_symbol
_atom_type_description
_atom_type_scat_dispersion_real
_atom_type_scat_dispersion_imag
_atom_type_scat_source
C C 0.0033 0.0016 'International Tables Vol C Tables 4.2.6.8 and 6.1.1.4'
H H 0.0000 0.0000 'International Tables Vol C Tables 4.2.6.8 and 6.1.1.4'
I I -0.4742 1.8119 'International Tables Vol C Tables 4.2.6.8 and 6.1.1.4'
O O 0.0106 0.0060 'International Tables Vol C Tables 4.2.6.8 and 6.1.1.4'
Se Se -0.0929 2.2259 'International Tables Vol C Tables 4.2.6.8 and 6.1.1.4'

loop_
_geom_angle_atom_site_label_1
_geom_angle_atom_site_label_2
_geom_angle_atom_site_label_3
_geom_angle
C20 Se1 C19 99.7(2)
C10 O1 C7 107.5(3)
C6 C1 C2 120.3(5)
C6 C1 H1 119.8
C2 C1 H1 119.8
C3 C2 C1 120.8(5)
C3 C2 H2 119.6
C1 C2 H2 119.6
C4 C3 C2 119.7(5)
C4 C3 H3 120.1
C2 C3 H3 120.1
C3 C4 C5 119.9(5)
C3 C4 H4 120.0
C5 C4 H4 120.0
C4 C5 C6 121.6(5)
C4 C5 H5 119.2
C6 C5 H5 119.2
C1 C6 C5 117.6(4)
C1 C6 C7 121.6(4)
C5 C6 C7 120.8(4)
C8 C7 O1 108.2(4)
C8 C7 C6 136.8(4)
O1 C7 C6 114.9(4)
C7 C8 C9 108.7(4)
C7 C8 I1 128.5(3)
C9 C8 I1 122.8(3)
C10 C9 C8 105.4(4)
C10 C9 C18 127.6(4)
C8 C9 C18 126.9(4)
C9 C10 O1 110.1(4)
C9 C10 C11 134.8(4)
O1 C10 C11 115.1(4)
C16 C11 C12 117.8(4)
C16 C11 C10 120.6(4)
C12 C11 C10 121.5(4)
C13 C12 C11 120.5(4)
C13 C12 H12 119.8
C11 C12 H12 119.8
C12 C13 C14 122.1(4)
C12 C13 H13 118.9
C14 C13 H13 118.9
C15 C14 C13 116.9(4)
C15 C14 C17 121.5(5)
C13 C14 C17 121.5(5)
C14 C15 C16 121.9(5)
C14 C15 H15 119.0
C16 C15 H15 119.0
C15 C16 C11 120.7(5)
C15 C16 H16 119.6
C11 C16 H16 119.6
C14 C17 H17B 109.5
C14 C17 H17A 109.5
H17B C17 H17A 109.5
C14 C17 H17C 109.5
H17B C17 H17C 109.5
H17A C17 H17C 109.5
C9 C18 C19 111.8(4)
C9 C18 H18A 109.2
C19 C18 H18A 109.2
C9 C18 H18B 109.2
C19 C18 H18B 109.2
H18A C18 H18B 107.9
C18 C19 Se1 114.5(3)
C18 C19 H19B 108.6
Se1 C19 H19B 108.6
C18 C19 H19A 108.6
Se1 C19 H19A 108.6
H19B C19 H19A 107.6
C21A C20 C25 89.0(8)
C21A C20 C25A 121.1(8)
C25 C20 C25A 48.1(7)
C21A C20 C21 54.7(6)
C25 C20 C21 116.4(8)
C25A C20 C21 104.5(7)
C21A C20 Se1 124.4(5)
C25 C20 Se1 124.6(6)
C25A C20 Se1 113.9(6)
C21 C20 Se1 119.0(5)
C22 C21 C20 120.2(9)
C22 C21 H21 119.9
C20 C21 H21 119.9
C21 C22 C23 118.9(9)
C21 C22 H22 120.6
C23 C22 H22 120.6
C24 C23 C22A 86.4(10)
C24 C23 C22 124.0(9)
C22A C23 C22 59.6(8)
C24 C23 C24A 49.9(9)
C22A C23 C24A 115.6(10)
C22 C23 C24A 103.9(9)
C24 C23 H23A 131.6
C22A C23 H23A 122.2
C22 C23 H23A 104.4
C24A C23 H23A 122.2
C24 C23 H23 118.0
C22A C23 H23 127.3
C22 C23 H23 118.0
C24A C23 H23 115.5
H23A C23 H23 13.6
C23 C24 C25 112.0(11)
C23 C24 H24 124.0
C25 C24 H24 124.0
C20 C25 C24 127.1(11)
C20 C25 H25 116.5
C24 C25 H25 116.5
C25A C24A C23 124.2(12)
C25A C24A H24A 117.9
C23 C24A H24A 117.9
C24A C25A C20 114.8(11)
C24A C25A H25A 122.6
C20 C25A H25A 122.6
C20 C21A C22A 120.7(9)
C20 C21A H21A 119.6
C22A C21A H21A 119.6
C23 C22A C21A 118.0(9)
C23 C22A H22A 121.0
C21A C22A H22A 121.0

loop_
_geom_bond_atom_site_label_1
_geom_bond_atom_site_label_2
_geom_bond_distance
I1 C8 2.087(4)
Se1 C20 1.897(5)
Se1 C19 1.954(4)
O1 C10 1.382(5)
O1 C7 1.384(5)
C1 C6 1.376(6)
C1 C2 1.383(7)
C1 H1 0.9300
C2 C3 1.356(8)
C2 H2 0.9300
C3 C4 1.355(8)
C3 H3 0.9300
C4 C5 1.376(7)
C4 H4 0.9300
C5 C6 1.377(6)
C5 H5 0.9300
C6 C7 1.461(6)
C7 C8 1.348(6)
C8 C9 1.437(6)
C9 C10 1.354(6)
C9 C18 1.494(6)
C10 C11 1.463(6)
C11 C16 1.387(6)
C11 C12 1.393(6)
C12 C13 1.369(6)
C12 H12 0.9300
C13 C14 1.392(7)
C13 H13 0.9300
C14 C15 1.373(7)
C14 C17 1.499(7)
C15 C16 1.381(7)
C15 H15 0.9300
C16 H16 0.9300
C17 H17B 0.9600
C17 H17A 0.9600
C17 H17C 0.9600
C18 C19 1.527(6)
C18 H18A 0.9700
C18 H18B 0.9700
C19 H19B 0.9700
C19 H19A 0.9700
C20 C21A 1.3892(10)
C20 C25 1.3893(10)
C20 C25A 1.3904(10)
C20 C21 1.3907(10)
C21 C22 1.3902(10)
C21 H21 0.9300
C22 C23 1.3905(10)
C22 H22 0.9300
C23 C24 1.3888(10)
C23 C22A 1.3891(10)
C23 C24A 1.3905(10)
C23 H23A 0.9300
C23 H23 0.9300
C24 C25 1.3897(10)
C24 H24 0.9300
C25 H25 0.9300
C24A C25A 1.3903(10)
C24A H24A 0.9300
C25A H25A 0.9300
C21A C22A 1.3895(10)
C21A H21A 0.9300
C22A H22A 0.9300
